data_4347297
loop_
_publ_author_name
'Otake, Ken-ichi'
'Otsubo, Kazuya'
'Sugimoto, Kunihisa'
'Fujiwara, Akihiko'
'Kitagawa, Hiroshi'

_publ_section_title
;
 Neutral-Type One-Dimensional Mixed-Valence Halogen-Bridged Platinum Chain
 Complexes with Large Charge-Transfer Band Gaps.
;
_journal_issue 5
_journal_name_full 'Inorganic chemistry'
_journal_page_first 2620
_journal_page_last 2626
_journal_paper_doi 10.1021/acs.inorgchem.5b02980
_journal_volume 55
_journal_year 2016
_chemical_absolute_configuration ad
_chemical_formula_moiety 'C8 H14 I2 N4 O Pt'
_chemical_formula_sum 'C8 H14 I2 N4 O Pt'
_chemical_formula_weight 631.12
_space_group_crystal_system monoclinic
_space_group_IT_number 4
_space_group_name_Hall 'P 2yb'
_space_group_name_H-M_alt 'P 1 21 1'
_atom_sites_solution_hydrogens geom
_atom_sites_solution_primary direct
_atom_sites_solution_secondary difmap
_cell_angle_alpha 90.0000
_cell_angle_beta 100.6940
_cell_angle_gamma 90.0000
_cell_formula_units_Z 8
_cell_length_a 12.3002
_cell_length_b 18.8899
_cell_length_c 13.1157
_cell_measurement_reflns_used 9895
_cell_measurement_temperature 100(2)
_cell_measurement_theta_max 28.33
_cell_measurement_theta_min 2.35
_cell_volume 2994.500
_computing_cell_refinement 'APEX2 (Bruker, 2006)'
_computing_data_collection 'APEX2 (Bruker, 2006)'
_computing_data_reduction 'CrystalStructure 4.1 (Rigaku,2014)'
_computing_molecular_graphics 'CrystalStructure 4.2'
_computing_publication_material 'CrystalStructure 4.2 (Rigaku, 2015)'
_computing_structure_refinement 'SHELXL Version 2014/3 (Sheldrick, 2008)'
_computing_structure_solution 'SIR2004 (Burla, et al., 2005)'
_diffrn_ambient_temperature 100(2)
_diffrn_detector_area_resol_mean 8.333
_diffrn_measured_fraction_theta_full 1.000
_diffrn_measured_fraction_theta_max 0.946
_diffrn_measurement_device_type 'Bruker SMART APEXII CCD detector'
_diffrn_measurement_method 'omega and phi scan'
_diffrn_radiation_monochromator graphite
_diffrn_radiation_source 'sealed tube'
_diffrn_radiation_type 'Mo K\a'
_diffrn_radiation_wavelength 0.71073
_diffrn_reflns_av_R_equivalents 0.0273
_diffrn_reflns_Laue_measured_fraction_full 1.000
_diffrn_reflns_Laue_measured_fraction_max 0.946
_diffrn_reflns_limit_h_max 16
_diffrn_reflns_limit_h_min -16
_diffrn_reflns_limit_k_max 24
_diffrn_reflns_limit_k_min -24
_diffrn_reflns_limit_l_max 17
_diffrn_reflns_limit_l_min -17
_diffrn_reflns_number 34338
_diffrn_reflns_point_group_measured_fraction_full 0.990
_diffrn_reflns_point_group_measured_fraction_max 0.909
_diffrn_reflns_theta_full 25.240
_diffrn_reflns_theta_max 28.445
_diffrn_reflns_theta_min 1.580
_diffrn_standards_number 0
_exptl_absorpt_coefficient_mu 13.448
_exptl_absorpt_correction_T_max 0.008
_exptl_absorpt_correction_T_min 0.005
_exptl_absorpt_correction_type multi-scan
_exptl_absorpt_process_details '(SADABS; Sheldrick, 1996)'
_exptl_crystal_colour black
_exptl_crystal_density_diffrn 2.800
_exptl_crystal_density_method 'not measured'
_exptl_crystal_description plate
_exptl_crystal_F_000 2256.00
_exptl_crystal_size_max 200.000
_exptl_crystal_size_mid 30.000
_exptl_crystal_size_min 10.000
_refine_diff_density_max 2.48
_refine_diff_density_min -1.08
_refine_ls_abs_structure_details
;
 Flack x determined using 5358 quotients [(I+)-(I-)]/[(I+)+(I-)]
 (Parsons, Flack and Wagner, Acta Cryst. B69 (2013) 249-259).
;
_refine_ls_abs_structure_Flack 0.032(4)
_refine_ls_extinction_method none
_refine_ls_goodness_of_fit_ref 0.993
_refine_ls_hydrogen_treatment constr
_refine_ls_number_parameters 553
_refine_ls_number_reflns 13746
_refine_ls_number_restraints 1
_refine_ls_R_factor_all 0.0266
_refine_ls_R_factor_gt 0.0221
_refine_ls_shift/su_max 0.001
_refine_ls_structure_factor_coef Fsqd
_refine_ls_weighting_details 'w = 1/[\s^2^(Fo^2^)+(0.0202P)^2^] where P=(Fo^2^+2Fc^2^)/3'
_refine_ls_weighting_scheme calc
_refine_ls_wR_factor_gt 0.0513
_refine_ls_wR_factor_ref 0.0525
_reflns_Friedel_coverage 0.865
_reflns_Friedel_fraction_full 0.980
_reflns_Friedel_fraction_max 0.868
_reflns_number_gt 12380
_reflns_number_total 13746
_reflns_threshold_expression F^2^>2.0\s(F^2^)
_cod_data_source_file ic5b02980_si_004.cif
_cod_data_source_block complex4
_cod_original_cell_volume 2994.4999
_cod_database_code 4347297
_shelxl_version_number 2014-3

loop_
_space_group_symop_id
_space_group_symop_operation_xyz
1 +X,+Y,+Z
2 -X,1/2+Y,-Z

loop_
_atom_site_label
_atom_site_type_symbol
_atom_site_fract_x
_atom_site_fract_y
_atom_site_fract_z
_atom_site_U_iso_or_equiv
_atom_site_adp_type
_atom_site_occupancy
_atom_site_site_symmetry_order
_atom_site_calc_flag
_atom_site_refinement_flags_posn
_atom_site_refinement_flags_adp
Pt1 Pt 0.49191(3) 0.26750(2) 1.32872(3) 0.01347(9) Uani 1 1 d . .
Pt2 Pt -0.00311(3) 0.21520(2) 0.38532(3) 0.01417(10) Uani 1 1 d . .
Pt3 Pt 0.49113(3) 0.08875(2) 0.89238(3) 0.01546(10) Uani 1 1 d . .
Pt4 Pt -0.00961(3) 0.03752(2) 0.82196(3) 0.01388(9) Uani 1 1 d . .
I1 I 0.10151(6) -0.03625(4) 0.70219(6) 0.02183(18) Uani 1 1 d . .
I2 I 0.38216(6) 0.08188(5) 0.69730(6) 0.02473(19) Uani 1 1 d . .
I3 I 0.60340(6) 0.09576(5) 1.08573(6) 0.02489(19) Uani 1 1 d . .
I4 I 0.10405(6) 0.20814(5) 0.58071(5) 0.02252(18) Uani 1 1 d . .
I5 I 0.59792(6) 0.33927(4) 1.20276(5) 0.02004(17) Uani 1 1 d . .
I6 I -0.11381(6) 0.22235(5) 0.19075(5) 0.02204(17) Uani 1 1 d . .
I7 I 0.38853(6) 0.19679(5) 1.45883(6) 0.02470(18) Uani 1 1 d . .
I8 I -0.12296(6) 0.11047(5) 0.94177(6) 0.02360(17) Uani 1 1 d . .
O1 O 0.1318(6) 0.1138(5) 0.1178(6) 0.0296(18) Uani 1 1 d . .
O2 O -0.3399(10) 0.2013(8) 0.6426(7) 0.097(5) Uani 1 1 d . .
N1 N -0.1657(7) 0.0980(7) 0.6268(7) 0.029(2) Uani 1 1 d . .
N2 N 0.1576(7) 0.1622(6) 0.8310(7) 0.021(2) Uani 1 1 d . .
N3 N 0.1538(7) 0.3358(5) 0.3380(7) 0.019(2) Uani 1 1 d . .
N4 N 0.0986(7) 0.1345(5) 0.3427(7) 0.020(2) Uani 1 1 d . .
H4A H 0.0930 0.1337 0.2741 0.024 Uiso 1 1 calc R U
H4B H 0.1689 0.1427 0.3712 0.024 Uiso 1 1 calc R U
N5 N -0.1007(7) 0.1292(5) 0.4130(7) 0.016(2) Uani 1 1 d . .
H5A H -0.0941 0.1222 0.4810 0.019 Uiso 1 1 calc R U
H5B H -0.1715 0.1379 0.3869 0.019 Uiso 1 1 calc R U
N6 N -0.1715(7) 0.3205(6) 0.4502(7) 0.024(2) Uani 1 1 d . .
N7 N -0.1102(7) -0.0509(5) 0.8285(6) 0.0161(19) Uani 1 1 d . .
H7A H -0.1730 -0.0378 0.8478 0.019 Uiso 1 1 calc R U
H7B H -0.1269 -0.0710 0.7662 0.019 Uiso 1 1 calc R U
N8 N 0.0847(7) -0.0088(5) 0.9545(7) 0.019(2) Uani 1 1 d . .
H8A H 0.1452 -0.0285 0.9387 0.022 Uiso 1 1 calc R U
H8B H 0.1056 0.0241 1.0027 0.022 Uiso 1 1 calc R U
N9 N 0.3321(7) -0.0219(6) 0.9598(7) 0.023(2) Uani 1 1 d . .
N10 N 0.6502(7) -0.0278(6) 0.8349(8) 0.025(2) Uani 1 1 d . .
N11 N 0.5826(7) 0.1750(6) 0.8502(8) 0.024(2) Uani 1 1 d . .
H11A H 0.6428 0.1818 0.8984 0.029 Uiso 1 1 calc R U
H11B H 0.6038 0.1658 0.7903 0.029 Uiso 1 1 calc R U
N12 N 0.3901(7) 0.1703(5) 0.9275(7) 0.018(2) Uani 1 1 d . .
H12A H 0.3271 0.1704 0.8814 0.021 Uiso 1 1 calc R U
H12B H 0.3738 0.1628 0.9900 0.021 Uiso 1 1 calc R U
N13 N 0.6624(7) 0.1466(6) 1.3371(7) 0.023(2) Uani 1 1 d . .
N14 N 0.3296(7) 0.2023(6) 1.1438(7) 0.023(2) Uani 1 1 d . .
N15 N 0.5919(6) 0.3143(5) 1.4558(6) 0.016(2) Uani 1 1 d . .
H15A H 0.5887 0.2894 1.5127 0.020 Uiso 1 1 calc R U
H15B H 0.6618 0.3145 1.4465 0.020 Uiso 1 1 calc R U
N16 N 0.3929(6) 0.3566(5) 1.3395(6) 0.016(2) Uani 1 1 d . .
H16A H 0.4002 0.3877 1.2903 0.020 Uiso 1 1 calc R U
H16B H 0.3221 0.3440 1.3312 0.020 Uiso 1 1 calc R U
C1 C 0.0951(9) 0.2929(7) 0.3565(9) 0.021(2) Uani 1 1 d . .
C2 C -0.1074(8) 0.2841(7) 0.4273(8) 0.015(2) Uani 1 1 d . .
C3 C 0.0625(8) 0.0645(5) 0.3798(8) 0.026(2) Uani 1 1 d . .
H3 H 0.0921 0.0597 0.4542 0.031 Uiso 1 1 calc R U
C4 C -0.0631(7) 0.0651(5) 0.3629(8) 0.0200(19) Uani 1 1 d . .
H4 H -0.0910 0.0687 0.2881 0.024 Uiso 1 1 calc R U
C5 C -0.1074(10) -0.0038(7) 0.4007(10) 0.033(3) Uani 1 1 d . .
H5C H -0.0842 -0.0075 0.4754 0.039 Uiso 1 1 calc R U
H5D H -0.1876 -0.0032 0.3853 0.039 Uiso 1 1 calc R U
C6 C -0.0654(11) -0.0677(6) 0.3489(10) 0.041(3) Uani 1 1 d . .
H6A H -0.0884 -0.1107 0.3791 0.049 Uiso 1 1 calc R U
H6B H -0.0976 -0.0677 0.2755 0.049 Uiso 1 1 calc R U
C7 C 0.0598(10) -0.0665(6) 0.3621(9) 0.039(3) Uani 1 1 d . .
H7C H 0.0838 -0.1059 0.3244 0.047 Uiso 1 1 calc R U
H7D H 0.0918 -0.0724 0.4350 0.047 Uiso 1 1 calc R U
C8 C 0.1022(10) 0.0029(7) 0.3227(9) 0.031(3) Uani 1 1 d . .
H8C H 0.1824 0.0025 0.3344 0.037 Uiso 1 1 calc R U
H8D H 0.0748 0.0077 0.2488 0.037 Uiso 1 1 calc R U
C9 C 0.5983(8) 0.1886(7) 1.3311(7) 0.016(2) Uani 1 1 d . .
C10 C 0.3905(9) 0.2247(7) 1.2092(8) 0.020(2) Uani 1 1 d . .
C11 C 0.5546(7) 0.3885(5) 1.4690(7) 0.0190(19) Uani 1 1 d . .
H11 H 0.5822 0.4188 1.4187 0.023 Uiso 1 1 calc R U
C12 C 0.4295(7) 0.3887(5) 1.4438(7) 0.0190(19) Uani 1 1 d . .
H12 H 0.4022 0.3590 1.4949 0.023 Uiso 1 1 calc R U
C13 C 0.3836(10) 0.4635(8) 1.4503(10) 0.033(3) Uani 1 1 d . .
H13A H 0.4064 0.4934 1.3979 0.039 Uiso 1 1 calc R U
H13B H 0.3034 0.4622 1.4378 0.039 Uiso 1 1 calc R U
C14 C 0.4277(10) 0.4937(6) 1.5585(9) 0.034(3) Uani 1 1 d . .
H14A H 0.3969 0.4669 1.6095 0.041 Uiso 1 1 calc R U
H14B H 0.4031 0.5424 1.5612 0.041 Uiso 1 1 calc R U
C15 C 0.5543(10) 0.4915(6) 1.5869(9) 0.038(3) Uani 1 1 d . .
H15C H 0.5853 0.5231 1.5416 0.045 Uiso 1 1 calc R U
H15D H 0.5777 0.5079 1.6577 0.045 Uiso 1 1 calc R U
C16 C 0.5982(9) 0.4167(7) 1.5769(9) 0.024(3) Uani 1 1 d . .
H16C H 0.6784 0.4174 1.5896 0.029 Uiso 1 1 calc R U
H16D H 0.5748 0.3860 1.6281 0.029 Uiso 1 1 calc R U
C17 C 0.0955(8) 0.1177(6) 0.8255(7) 0.015(2) Uani 1 1 d . .
C18 C -0.1078(9) 0.0758(6) 0.6972(8) 0.018(2) Uani 1 1 d . .
C19 C 0.0162(7) -0.0641(5) 0.9953(7) 0.0199(19) Uani 1 1 d . .
H19 H -0.0356 -0.0398 1.0319 0.024 Uiso 1 1 calc R U
C20 C -0.0500(7) -0.1021(5) 0.9047(7) 0.0178(19) Uani 1 1 d . .
H20 H 0.0018 -0.1283 0.8703 0.021 Uiso 1 1 calc R U
C21 C -0.1294(9) -0.1567(7) 0.9409(8) 0.022(2) Uani 1 1 d . .
H21A H -0.1841 -0.1320 0.9723 0.027 Uiso 1 1 calc R U
H21B H -0.1682 -0.1828 0.8814 0.027 Uiso 1 1 calc R U
C22 C -0.0661(9) -0.2074(6) 1.0181(8) 0.029(2) Uani 1 1 d . .
H22A H -0.0202 -0.2372 0.9833 0.035 Uiso 1 1 calc R U
H22B H -0.1180 -0.2378 1.0447 0.035 Uiso 1 1 calc R U
C23 C 0.0065(9) -0.1701(6) 1.1083(8) 0.033(3) Uani 1 1 d . .
H23A H 0.0509 -0.2048 1.1520 0.040 Uiso 1 1 calc R U
H23B H -0.0399 -0.1462 1.1499 0.040 Uiso 1 1 calc R U
C24 C 0.0831(9) -0.1156(8) 1.0702(9) 0.029(3) Uani 1 1 d . .
H24A H 0.1241 -0.0899 1.1290 0.035 Uiso 1 1 calc R U
H24B H 0.1358 -0.1399 1.0360 0.035 Uiso 1 1 calc R U
C25 C 0.5929(9) 0.0150(7) 0.8569(8) 0.0172(18) Uani 1 1 d . .
C26 C 0.3907(8) 0.0156(7) 0.9372(8) 0.0172(18) Uani 1 1 d . .
C27 C 0.5123(8) 0.2399(5) 0.8397(8) 0.024(2) Uani 1 1 d . .
H27 H 0.4603 0.2369 0.7735 0.029 Uiso 1 1 calc R U
C28 C 0.4452(8) 0.2405(5) 0.9264(7) 0.0200(19) Uani 1 1 d . .
H28 H 0.4966 0.2463 0.9925 0.024 Uiso 1 1 calc R U
C29 C 0.3639(9) 0.3026(6) 0.9138(8) 0.022(2) Uani 1 1 d . .
H29A H 0.3090 0.2961 0.8512 0.027 Uiso 1 1 calc R U
H29B H 0.3259 0.3038 0.9723 0.027 Uiso 1 1 calc R U
C30 C 0.4241(9) 0.3726(6) 0.9076(8) 0.032(2) Uani 1 1 d . .
H30A H 0.3699 0.4102 0.8916 0.038 Uiso 1 1 calc R U
H30B H 0.4693 0.3828 0.9748 0.038 Uiso 1 1 calc R U
C31 C 0.4975(10) 0.3722(6) 0.8260(9) 0.037(3) Uani 1 1 d . .
H31A H 0.5394 0.4160 0.8306 0.045 Uiso 1 1 calc R U
H31B H 0.4513 0.3700 0.7576 0.045 Uiso 1 1 calc R U
C32 C 0.5782(9) 0.3090(7) 0.8398(9) 0.031(3) Uani 1 1 d . .
H32A H 0.6197 0.3084 0.7837 0.038 Uiso 1 1 calc R U
H32B H 0.6302 0.3137 0.9048 0.038 Uiso 1 1 calc R U

loop_
_atom_site_aniso_label
_atom_site_aniso_U_11
_atom_site_aniso_U_22
_atom_site_aniso_U_33
_atom_site_aniso_U_23
_atom_site_aniso_U_13
_atom_site_aniso_U_12
Pt1 0.01030(18) 0.0127(2) 0.0179(2) 0.00203(17) 0.00375(15) 0.00047(17)
Pt2 0.01021(18) 0.0163(3) 0.01642(19) 0.00173(17) 0.00364(15) 0.00077(17)
Pt3 0.01110(18) 0.0166(3) 0.0193(2) -0.00352(18) 0.00448(15) 0.00004(17)
Pt4 0.01111(18) 0.0140(3) 0.0169(2) -0.00242(17) 0.00373(15) -0.00160(17)
I1 0.0186(4) 0.0229(5) 0.0262(4) -0.0068(3) 0.0099(3) -0.0026(3)
I2 0.0226(4) 0.0298(5) 0.0218(4) -0.0014(3) 0.0043(3) 0.0012(4)
I3 0.0205(4) 0.0283(5) 0.0244(4) -0.0072(4) 0.0002(3) 0.0030(4)
I4 0.0188(3) 0.0273(5) 0.0203(3) 0.0039(3) 0.0008(3) -0.0021(4)
I5 0.0175(3) 0.0208(5) 0.0233(4) 0.0039(3) 0.0078(3) 0.0004(3)
I6 0.0203(3) 0.0257(5) 0.0203(3) 0.0008(3) 0.0040(3) 0.0003(3)
I7 0.0226(3) 0.0209(4) 0.0327(4) 0.0059(3) 0.0105(3) -0.0013(3)
I8 0.0184(3) 0.0242(4) 0.0289(4) -0.0068(3) 0.0062(3) 0.0004(3)
O1 0.028(4) 0.031(4) 0.028(4) 0.000(3) 0.003(3) -0.001(3)
O2 0.121(10) 0.143(12) 0.028(5) 0.017(6) 0.021(6) 0.096(9)
N1 0.019(4) 0.042(7) 0.027(5) 0.012(5) 0.001(4) 0.001(5)
N2 0.022(5) 0.018(6) 0.023(5) 0.000(4) 0.004(4) 0.005(4)
N3 0.012(4) 0.015(5) 0.029(5) 0.011(4) 0.001(4) 0.001(4)
N4 0.013(4) 0.021(5) 0.027(5) 0.006(4) 0.004(3) 0.005(3)
N5 0.015(4) 0.012(5) 0.023(4) 0.000(3) 0.007(3) -0.002(3)
N6 0.022(5) 0.024(6) 0.025(5) -0.002(4) 0.003(4) -0.003(4)
N7 0.016(4) 0.015(5) 0.018(4) -0.004(4) 0.004(3) -0.001(4)
N8 0.020(4) 0.014(5) 0.023(5) -0.006(4) 0.005(4) 0.001(4)
N9 0.020(5) 0.022(6) 0.028(5) 0.003(4) 0.009(4) 0.010(4)
N10 0.017(5) 0.029(7) 0.031(5) -0.003(5) 0.008(4) -0.002(5)
N11 0.016(4) 0.028(6) 0.030(5) 0.004(4) 0.010(4) 0.000(4)
N12 0.017(4) 0.018(5) 0.020(4) -0.004(4) 0.006(3) -0.003(4)
N13 0.021(5) 0.024(6) 0.023(5) 0.005(4) 0.006(4) 0.005(4)
N14 0.013(4) 0.019(5) 0.036(5) 0.001(4) 0.006(4) -0.001(4)
N15 0.006(4) 0.025(6) 0.017(4) -0.002(4) -0.001(3) -0.001(4)
N16 0.009(4) 0.016(5) 0.025(5) 0.001(4) 0.007(3) 0.000(4)
C1 0.015(5) 0.026(7) 0.022(5) 0.005(4) 0.005(4) 0.014(4)
C2 0.011(5) 0.020(6) 0.015(5) -0.001(4) 0.002(4) 0.000(4)
C3 0.026(5) 0.024(5) 0.029(6) 0.007(4) 0.006(4) 0.002(4)
C4 0.025(5) 0.011(4) 0.025(5) 0.002(4) 0.008(4) 0.002(4)
C5 0.030(6) 0.030(7) 0.041(7) 0.001(5) 0.016(5) -0.005(5)
C6 0.065(8) 0.012(5) 0.050(8) -0.001(5) 0.026(7) -0.003(5)
C7 0.053(7) 0.023(6) 0.041(7) 0.001(5) 0.007(6) 0.017(6)
C8 0.033(6) 0.029(7) 0.033(6) 0.011(5) 0.008(5) 0.018(5)
C9 0.013(5) 0.026(7) 0.008(5) -0.002(4) 0.001(4) -0.001(5)
C10 0.022(5) 0.020(7) 0.019(5) 0.004(5) 0.007(4) 0.003(5)
C11 0.018(4) 0.013(5) 0.028(5) 0.004(4) 0.010(4) 0.000(4)
C12 0.021(5) 0.016(5) 0.022(5) 0.003(4) 0.009(4) -0.003(4)
C13 0.032(7) 0.025(8) 0.046(8) 0.002(6) 0.021(6) 0.011(6)
C14 0.056(7) 0.019(6) 0.028(6) -0.004(5) 0.012(6) 0.011(5)
C15 0.057(8) 0.026(6) 0.029(6) -0.004(5) 0.007(6) -0.001(5)
C16 0.027(6) 0.017(6) 0.027(6) -0.004(5) 0.003(5) -0.003(5)
C17 0.021(5) 0.013(6) 0.014(5) -0.001(4) 0.010(4) 0.001(5)
C18 0.018(5) 0.015(6) 0.024(5) -0.009(5) 0.011(4) -0.006(4)
C19 0.022(5) 0.018(5) 0.023(5) -0.004(4) 0.011(4) 0.000(4)
C20 0.014(4) 0.012(5) 0.028(5) -0.001(4) 0.005(4) 0.003(3)
C21 0.031(6) 0.013(6) 0.026(6) -0.003(5) 0.013(5) -0.004(5)
C22 0.039(6) 0.021(6) 0.032(6) 0.002(5) 0.021(5) -0.003(4)
C23 0.051(7) 0.027(6) 0.023(5) 0.013(5) 0.011(5) 0.010(5)
C24 0.026(6) 0.038(9) 0.022(6) 0.002(5) 0.004(5) 0.002(5)
C25 0.012(4) 0.018(5) 0.021(4) -0.008(3) -0.001(3) 0.007(3)
C26 0.012(4) 0.018(5) 0.021(4) -0.008(3) -0.001(3) 0.007(3)
C27 0.030(5) 0.015(5) 0.034(6) 0.005(4) 0.020(5) 0.002(4)
C28 0.024(5) 0.015(5) 0.021(5) -0.008(4) 0.005(4) -0.001(4)
C29 0.026(5) 0.015(5) 0.027(5) 0.001(4) 0.006(4) 0.003(4)
C30 0.039(6) 0.025(6) 0.034(6) 0.002(5) 0.012(5) 0.009(5)
C31 0.054(8) 0.014(5) 0.048(7) 0.001(5) 0.021(6) -0.008(6)
C32 0.032(6) 0.028(7) 0.038(6) 0.003(5) 0.014(5) -0.004(5)

loop_
_atom_type_symbol
_atom_type_description
_atom_type_scat_dispersion_real
_atom_type_scat_dispersion_imag
_atom_type_scat_source
C C 0.0033 0.0016
;
International Tables for Crystallography
(Vol. C, Tables 4.2.6.8 and 6.1.1.4)
;
N N 0.0061 0.0033
;
International Tables for Crystallography
(Vol. C, Tables 4.2.6.8 and 6.1.1.4)
;
O O 0.0106 0.0060
;
International Tables for Crystallography
(Vol. C, Tables 4.2.6.8 and 6.1.1.4)
;
I I -0.4742 1.8119
;
International Tables for Crystallography
(Vol. C, Tables 4.2.6.8 and 6.1.1.4)
;
Pt Pt -1.7033 8.3905
;
International Tables for Crystallography
(Vol. C, Tables 4.2.6.8 and 6.1.1.4)
;
H H 0.0000 0.0000
;
International Tables for Crystallography
(Vol. C, Table 6.1.1.4)
;

loop_
_geom_angle_atom_site_label_1
_geom_angle_atom_site_label_2
_geom_angle_atom_site_label_3
_geom_angle
C9 Pt1 C10 91.3(5)
C9 Pt1 N15 91.0(4)
C10 Pt1 N15 177.5(4)
C9 Pt1 N16 173.4(4)
C10 Pt1 N16 95.3(4)
N15 Pt1 N16 82.5(3)
C9 Pt1 I5 89.7(3)
C10 Pt1 I5 91.5(3)
N15 Pt1 I5 89.8(2)
N16 Pt1 I5 89.5(2)
C9 Pt1 I7 90.3(3)
C10 Pt1 I7 89.8(3)
N15 Pt1 I7 88.9(2)
N16 Pt1 I7 90.4(2)
I5 Pt1 I7 178.70(3)
C2 Pt2 C1 90.9(5)
C2 Pt2 N5 92.3(4)
C1 Pt2 N5 176.8(4)
C2 Pt2 N4 175.0(4)
C1 Pt2 N4 94.2(4)
N5 Pt2 N4 82.7(4)
C2 Pt2 I4 89.8(3)
C1 Pt2 I4 90.6(3)
N5 Pt2 I4 89.5(2)
N4 Pt2 I4 90.4(3)
C2 Pt2 I6 89.5(3)
C1 Pt2 I6 90.1(3)
N5 Pt2 I6 89.9(2)
N4 Pt2 I6 90.3(3)
I4 Pt2 I6 179.00(3)
C25 Pt3 C26 92.0(5)
C25 Pt3 N12 176.9(4)
C26 Pt3 N12 91.1(4)
C25 Pt3 N11 95.2(4)
C26 Pt3 N11 172.8(4)
N12 Pt3 N11 81.7(4)
C25 Pt3 I3 91.1(3)
C26 Pt3 I3 89.6(3)
N12 Pt3 I3 88.7(3)
N11 Pt3 I3 90.2(3)
C25 Pt3 I2 88.1(3)
C26 Pt3 I2 91.2(3)
N12 Pt3 I2 92.0(3)
N11 Pt3 I2 89.0(3)
I3 Pt3 I2 178.93(3)
C18 Pt4 C17 92.0(4)
C18 Pt4 N7 92.9(4)
C17 Pt4 N7 175.1(4)
C18 Pt4 N8 175.5(4)
C17 Pt4 N8 92.4(4)
N7 Pt4 N8 82.7(3)
C18 Pt4 I1 90.3(3)
C17 Pt4 I1 90.6(3)
N7 Pt4 I1 88.8(2)
N8 Pt4 I1 90.3(2)
C18 Pt4 I8 89.6(3)
C17 Pt4 I8 90.1(3)
N7 Pt4 I8 90.6(2)
N8 Pt4 I8 89.8(2)
I1 Pt4 I8 179.35(3)
C3 N4 Pt2 108.9(6)
C3 N4 H4A 109.9
Pt2 N4 H4A 109.9
C3 N4 H4B 109.9
Pt2 N4 H4B 109.9
H4A N4 H4B 108.3
C4 N5 Pt2 108.6(6)
C4 N5 H5A 110.0
Pt2 N5 H5A 110.0
C4 N5 H5B 110.0
Pt2 N5 H5B 110.0
H5A N5 H5B 108.3
C20 N7 Pt4 108.8(6)
C20 N7 H7A 109.9
Pt4 N7 H7A 109.9
C20 N7 H7B 109.9
Pt4 N7 H7B 109.9
H7A N7 H7B 108.3
C19 N8 Pt4 109.0(6)
C19 N8 H8A 109.9
Pt4 N8 H8A 109.9
C19 N8 H8B 109.9
Pt4 N8 H8B 109.9
H8A N8 H8B 108.3
C27 N11 Pt3 109.3(6)
C27 N11 H11A 109.8
Pt3 N11 H11A 109.8
C27 N11 H11B 109.8
Pt3 N11 H11B 109.8
H11A N11 H11B 108.3
C28 N12 Pt3 111.4(6)
C28 N12 H12A 109.4
Pt3 N12 H12A 109.4
C28 N12 H12B 109.4
Pt3 N12 H12B 109.4
H12A N12 H12B 108.0
C11 N15 Pt1 110.1(6)
C11 N15 H15A 109.6
Pt1 N15 H15A 109.6
C11 N15 H15B 109.6
Pt1 N15 H15B 109.6
H15A N15 H15B 108.2
C12 N16 Pt1 108.0(6)
C12 N16 H16A 110.1
Pt1 N16 H16A 110.1
C12 N16 H16B 110.1
Pt1 N16 H16B 110.1
H16A N16 H16B 108.4
N3 C1 Pt2 177.3(10)
N6 C2 Pt2 176.0(10)
N4 C3 C8 112.0(8)
N4 C3 C4 107.5(8)
C8 C3 C4 110.2(9)
N4 C3 H3 109.0
C8 C3 H3 109.0
C4 C3 H3 109.0
N5 C4 C3 109.4(8)
N5 C4 C5 112.9(8)
C3 C4 C5 111.2(8)
N5 C4 H4 107.7
C3 C4 H4 107.7
C5 C4 H4 107.7
C6 C5 C4 111.0(8)
C6 C5 H5C 109.4
C4 C5 H5C 109.4
C6 C5 H5D 109.4
C4 C5 H5D 109.4
H5C C5 H5D 108.0
C7 C6 C5 111.0(10)
C7 C6 H6A 109.4
C5 C6 H6A 109.4
C7 C6 H6B 109.4
C5 C6 H6B 109.4
H6A C6 H6B 108.0
C6 C7 C8 112.0(9)
C6 C7 H7C 109.2
C8 C7 H7C 109.2
C6 C7 H7D 109.2
C8 C7 H7D 109.2
H7C C7 H7D 107.9
C3 C8 C7 109.2(9)
C3 C8 H8C 109.8
C7 C8 H8C 109.8
C3 C8 H8D 109.8
C7 C8 H8D 109.8
H8C C8 H8D 108.3
N13 C9 Pt1 175.6(10)
N14 C10 Pt1 176.7(10)
N15 C11 C12 107.3(7)
N15 C11 C16 112.0(8)
C12 C11 C16 111.9(8)
N15 C11 H11 108.5
C12 C11 H11 108.5
C16 C11 H11 108.5
N16 C12 C11 108.8(7)
N16 C12 C13 112.1(8)
C11 C12 C13 111.1(8)
N16 C12 H12 108.2
C11 C12 H12 108.2
C13 C12 H12 108.2
C14 C13 C12 109.0(10)
C14 C13 H13A 109.9
C12 C13 H13A 109.9
C14 C13 H13B 109.9
C12 C13 H13B 109.9
H13A C13 H13B 108.3
C13 C14 C15 112.5(9)
C13 C14 H14A 109.1
C15 C14 H14A 109.1
C13 C14 H14B 109.1
C15 C14 H14B 109.1
H14A C14 H14B 107.8
C16 C15 C14 111.4(10)
C16 C15 H15C 109.4
C14 C15 H15C 109.4
C16 C15 H15D 109.4
C14 C15 H15D 109.4
H15C C15 H15D 108.0
C11 C16 C15 109.7(9)
C11 C16 H16C 109.7
C15 C16 H16C 109.7
C11 C16 H16D 109.7
C15 C16 H16D 109.7
H16C C16 H16D 108.2
N2 C17 Pt4 177.2(10)
N1 C18 Pt4 178.7(9)
C20 C19 N8 108.1(8)
C20 C19 C24 111.0(8)
N8 C19 C24 113.9(8)
C20 C19 H19 107.9
N8 C19 H19 107.9
C24 C19 H19 107.9
N7 C20 C19 110.6(8)
N7 C20 C21 112.0(8)
C19 C20 C21 110.9(8)
N7 C20 H20 107.7
C19 C20 H20 107.7
C21 C20 H20 107.7
C22 C21 C20 110.6(9)
C22 C21 H21A 109.5
C20 C21 H21A 109.5
C22 C21 H21B 109.5
C20 C21 H21B 109.5
H21A C21 H21B 108.1
C21 C22 C23 112.7(9)
C21 C22 H22A 109.1
C23 C22 H22A 109.1
C21 C22 H22B 109.1
C23 C22 H22B 109.1
H22A C22 H22B 107.8
C22 C23 C24 111.4(8)
C22 C23 H23A 109.4
C24 C23 H23A 109.4
C22 C23 H23B 109.4
C24 C23 H23B 109.4
H23A C23 H23B 108.0
C19 C24 C23 110.4(9)
C19 C24 H24A 109.6
C23 C24 H24A 109.6
C19 C24 H24B 109.6
C23 C24 H24B 109.6
H24A C24 H24B 108.1
N10 C25 Pt3 178.8(10)
N9 C26 Pt3 176.5(10)
N11 C27 C28 108.8(8)
N11 C27 C32 113.7(8)
C28 C27 C32 110.6(8)
N11 C27 H27 107.9
C28 C27 H27 107.9
C32 C27 H27 107.9
N12 C28 C27 108.2(7)
N12 C28 C29 113.2(8)
C27 C28 C29 111.0(8)
N12 C28 H28 108.1
C27 C28 H28 108.1
C29 C28 H28 108.1
C30 C29 C28 110.9(8)
C30 C29 H29A 109.5
C28 C29 H29A 109.5
C30 C29 H29B 109.5
C28 C29 H29B 109.5
H29A C29 H29B 108.0
C31 C30 C29 113.0(9)
C31 C30 H30A 109.0
C29 C30 H30A 109.0
C31 C30 H30B 109.0
C29 C30 H30B 109.0
H30A C30 H30B 107.8
C30 C31 C32 112.0(9)
C30 C31 H31A 109.2
C32 C31 H31A 109.2
C30 C31 H31B 109.2
C32 C31 H31B 109.2
H31A C31 H31B 107.9
C27 C32 C31 109.2(9)
C27 C32 H32A 109.8
C31 C32 H32A 109.8
C27 C32 H32B 109.8
C31 C32 H32B 109.8
H32A C32 H32B 108.3

loop_
_geom_bond_atom_site_label_1
_geom_bond_atom_site_label_2
_geom_bond_distance
Pt1 C9 1.980(12)
Pt1 C10 1.985(12)
Pt1 N15 2.076(8)
Pt1 N16 2.097(9)
Pt1 I5 2.6584(8)
Pt1 I7 2.6680(8)
Pt2 C2 1.976(11)
Pt2 C1 1.982(13)
Pt2 N5 2.091(9)
Pt2 N4 2.112(9)
Pt2 I4 2.6588(8)
Pt2 I6 2.6636(8)
Pt3 C25 1.985(11)
Pt3 C26 2.013(12)
Pt3 N12 2.084(9)
Pt3 N11 2.112(10)
Pt3 I3 2.6562(8)
Pt3 I2 2.6622(8)
Pt4 C18 1.981(12)
Pt4 C17 1.986(12)
Pt4 N7 2.090(9)
Pt4 N8 2.094(9)
Pt4 I1 2.6598(8)
Pt4 I8 2.6693(8)
N1 C18 1.136(14)
N2 C17 1.130(14)
N3 C1 1.140(15)
N4 C3 1.504(13)
N4 H4A 0.8900
N4 H4B 0.8900
N5 C4 1.493(12)
N5 H5A 0.8900
N5 H5B 0.8900
N6 C2 1.128(14)
N7 C20 1.487(12)
N7 H7A 0.8900
N7 H7B 0.8900
N8 C19 1.502(13)
N8 H8A 0.8900
N8 H8B 0.8900
N9 C26 1.091(14)
N10 C25 1.143(15)
N11 C27 1.491(13)
N11 H11A 0.8900
N11 H11B 0.8900
N12 C28 1.489(13)
N12 H12A 0.8900
N12 H12B 0.8900
N13 C9 1.111(14)
N14 C10 1.114(14)
N15 C11 1.495(13)
N15 H15A 0.8900
N15 H15B 0.8900
N16 C12 1.487(12)
N16 H16A 0.8900
N16 H16B 0.8900
C3 C8 1.513(16)
C3 C4 1.519(13)
C3 H3 0.9800
C4 C5 1.528(15)
C4 H4 0.9800
C5 C6 1.523(16)
C5 H5C 0.9700
C5 H5D 0.9700
C6 C7 1.517(16)
C6 H6A 0.9700
C6 H6B 0.9700
C7 C8 1.535(17)
C7 H7C 0.9700
C7 H7D 0.9700
C8 H8C 0.9700
C8 H8D 0.9700
C11 C12 1.513(12)
C11 C16 1.514(14)
C11 H11 0.9800
C12 C13 1.531(16)
C12 H12 0.9800
C13 C14 1.532(17)
C13 H13A 0.9700
C13 H13B 0.9700
C14 C15 1.533(17)
C14 H14A 0.9700
C14 H14B 0.9700
C15 C16 1.527(16)
C15 H15C 0.9700
C15 H15D 0.9700
C16 H16C 0.9700
C16 H16D 0.9700
C19 C20 1.493(13)
C19 C24 1.513(15)
C19 H19 0.9800
C20 C21 1.554(14)
C20 H20 0.9800
C21 C22 1.502(16)
C21 H21A 0.9700
C21 H21B 0.9700
C22 C23 1.517(15)
C22 H22A 0.9700
C22 H22B 0.9700
C23 C24 1.541(16)
C23 H23A 0.9700
C23 H23B 0.9700
C24 H24A 0.9700
C24 H24B 0.9700
C27 C28 1.525(13)
C27 C32 1.537(16)
C27 H27 0.9800
C28 C29 1.531(14)
C28 H28 0.9800
C29 C30 1.525(15)
C29 H29A 0.9700
C29 H29B 0.9700
C30 C31 1.522(14)
C30 H30A 0.9700
C30 H30B 0.9700
C31 C32 1.541(16)
C31 H31A 0.9700
C31 H31B 0.9700
C32 H32A 0.9700
C32 H32B 0.9700

loop_
_geom_hbond_atom_site_label_D
_geom_hbond_atom_site_label_H
_geom_hbond_atom_site_label_A
_geom_hbond_site_symmetry_A
_geom_hbond_distance_DA
_geom_hbond_distance_DH
_geom_hbond_distance_HA
_geom_hbond_angle_DHA
_geom_hbond_publ_flag
N(5) H(5B) N(13) 1_454 2.918(12) 0.890 2.033 172.6 no
N(7) H(7A) N(10) 1_455 2.996(13) 0.890 2.159 156.4 no
N(7) H(7B) N(3) 2_546 3.034(13) 0.890 2.216 152.6 no
N(8) H(8A) N(9) . 3.041(13) 0.890 2.267 145.2 no
N(12) H(12A) N(2) . 2.908(12) 0.890 2.073 156.1 no
N(15) H(15B) N(6) 1_656 2.927(12) 0.890 2.045 170.6 no
N(16) H(16B) N(3) 1_556 2.965(12) 0.890 2.095 165.3 no

loop_
_geom_torsion_atom_site_label_1
_geom_torsion_atom_site_label_2
_geom_torsion_atom_site_label_3
_geom_torsion_atom_site_label_4
_geom_torsion
Pt2 N4 C3 C8 160.4(8)
Pt2 N4 C3 C4 39.1(9)
Pt2 N5 C4 C3 40.9(9)
Pt2 N5 C4 C5 165.2(7)
N4 C3 C4 N5 -53.4(11)
C8 C3 C4 N5 -175.7(8)
N4 C3 C4 C5 -178.8(9)
C8 C3 C4 C5 58.9(11)
N5 C4 C5 C6 -179.1(10)
C3 C4 C5 C6 -55.7(13)
C4 C5 C6 C7 53.4(13)
C5 C6 C7 C8 -55.0(14)
N4 C3 C8 C7 -178.4(9)
C4 C3 C8 C7 -58.8(12)
C6 C7 C8 C3 57.6(13)
Pt1 N15 C11 C12 38.2(9)
Pt1 N15 C11 C16 161.5(7)
Pt1 N16 C12 C11 42.3(8)
Pt1 N16 C12 C13 165.6(7)
N15 C11 C12 N16 -53.5(10)
C16 C11 C12 N16 -176.8(8)
N15 C11 C12 C13 -177.4(8)
C16 C11 C12 C13 59.3(11)
N16 C12 C13 C14 -178.3(9)
C11 C12 C13 C14 -56.3(12)
C12 C13 C14 C15 54.7(13)
C13 C14 C15 C16 -54.9(13)
N15 C11 C16 C15 -178.0(9)
C12 C11 C16 C15 -57.4(12)
C14 C15 C16 C11 54.6(12)
Pt4 N8 C19 C20 39.2(8)
Pt4 N8 C19 C24 163.0(7)
Pt4 N7 C20 C19 37.3(9)
Pt4 N7 C20 C21 161.6(6)
N8 C19 C20 N7 -51.1(10)
C24 C19 C20 N7 -176.6(8)
N8 C19 C20 C21 -175.9(8)
C24 C19 C20 C21 58.5(10)
N7 C20 C21 C22 -179.7(8)
C19 C20 C21 C22 -55.7(11)
C20 C21 C22 C23 53.1(11)
C21 C22 C23 C24 -53.3(12)
C20 C19 C24 C23 -58.0(11)
N8 C19 C24 C23 179.8(9)
C22 C23 C24 C19 54.6(12)
Pt3 N11 C27 C28 39.9(10)
Pt3 N11 C27 C32 163.6(8)
Pt3 N12 C28 C27 36.5(9)
Pt3 N12 C28 C29 159.9(7)
N11 C27 C28 N12 -50.2(11)
C32 C27 C28 N12 -175.8(8)
N11 C27 C28 C29 -175.0(8)
C32 C27 C28 C29 59.4(11)
N12 C28 C29 C30 -177.1(9)
C27 C28 C29 C30 -55.2(11)
C28 C29 C30 C31 52.1(12)
C29 C30 C31 C32 -52.9(13)
N11 C27 C32 C31 178.7(9)
C28 C27 C32 C31 -58.6(12)
C30 C31 C32 C27 55.2(12)
